data_7102973
loop_
_publ_author_name
'Mough, Scott T'
'Holman, K Travis'

_publ_section_title
;
 A soft coordination polymer derived from container molecule ligands.
;
_journal_issue 12
_journal_name_full 'Chemical communications (Cambridge, England)'
_journal_page_first 1407
_journal_page_last 1409
_journal_paper_doi 10.1039/b715339b
_journal_year 2008
_chemical_formula_moiety '(Cu 2+)1.5, (C75 H63 O18 3-), 3(C5 H5 N), 2(C3 H7 N O), 5(C H4 O)'
_chemical_formula_sum 'C101 H112 Cu1.5 N5 O25'
_chemical_formula_weight 1891.27
_chemical_name_systematic
;
?
;
_space_group_IT_number 15
_symmetry_cell_setting monoclinic
_symmetry_space_group_name_Hall '-C 2yc'
_symmetry_space_group_name_H-M 'C 1 2/c 1'
_atom_sites_solution_hydrogens geom
_atom_sites_solution_primary direct
_atom_sites_solution_secondary difmap
_audit_creation_method SHELXL-97
_cell_angle_alpha 90.00
_cell_angle_beta 102.582(3)
_cell_angle_gamma 90.00
_cell_formula_units_Z 8
_cell_length_a 52.867(10)
_cell_length_b 16.102(3)
_cell_length_c 23.170(4)
_cell_measurement_reflns_used 5479
_cell_measurement_temperature 173(2)
_cell_measurement_theta_max 22.96
_cell_measurement_theta_min 2.30
_cell_volume 19250(6)
_computing_cell_refinement 'SAINT, Bruker'
_computing_data_collection 'SMART, Bruker'
_computing_data_reduction 'SAINT, Bruker'
_computing_molecular_graphics 'XSEED, L. Barbour; http://www.xseed.com'
_computing_publication_material SHELXL-97-2
_computing_structure_refinement 'SHELXL-97 (Sheldrick, 1997)'
_computing_structure_solution 'SHELXS-97 (Sheldrick, 1990)'
_diffrn_ambient_temperature 173(2)
_diffrn_measured_fraction_theta_full 0.998
_diffrn_measured_fraction_theta_max 0.998
_diffrn_measurement_device_type 'Siemens SMART 1k CCD'
_diffrn_measurement_method 'omega scans'
_diffrn_radiation_monochromator graphite
_diffrn_radiation_source 'fine-focus sealed tube'
_diffrn_radiation_type MoK\a
_diffrn_radiation_wavelength 0.71073
_diffrn_reflns_av_R_equivalents 0.0674
_diffrn_reflns_av_sigmaI/netI 0.0978
_diffrn_reflns_limit_h_max 62
_diffrn_reflns_limit_h_min -53
_diffrn_reflns_limit_k_max 18
_diffrn_reflns_limit_k_min -19
_diffrn_reflns_limit_l_max 27
_diffrn_reflns_limit_l_min -27
_diffrn_reflns_number 49632
_diffrn_reflns_theta_full 25.00
_diffrn_reflns_theta_max 25.00
_diffrn_reflns_theta_min 2.07
_exptl_absorpt_coefficient_mu 0.412
_exptl_absorpt_correction_T_max 0.9295
_exptl_absorpt_correction_T_min 0.5374
_exptl_absorpt_correction_type empirical
_exptl_absorpt_process_details 'SADABS, G. Sheldrick (1999)'
_exptl_crystal_colour blue
_exptl_crystal_density_diffrn 1.305
_exptl_crystal_density_method 'not measured'
_exptl_crystal_description prism
_exptl_crystal_F_000 7972
_exptl_crystal_size_max 0.44
_exptl_crystal_size_mid 0.24
_exptl_crystal_size_min 0.18
_refine_diff_density_max 0.649
_refine_diff_density_min -0.685
_refine_diff_density_rms 0.078
_refine_ls_extinction_method none
_refine_ls_goodness_of_fit_ref 0.929
_refine_ls_hydrogen_treatment constr
_refine_ls_matrix_type full
_refine_ls_number_parameters 1068
_refine_ls_number_reflns 16928
_refine_ls_number_restraints 18
_refine_ls_restrained_S_all 0.929
_refine_ls_R_factor_all 0.1283
_refine_ls_R_factor_gt 0.0701
_refine_ls_shift/su_max 0.001
_refine_ls_shift/su_mean 0.000
_refine_ls_structure_factor_coef Fsqd
_refine_ls_weighting_details 'calc w=1/[\s^2^(Fo^2^)+(0.1118P)^2^+0.0000P] where P=(Fo^2^+2Fc^2^)/3'
_refine_ls_weighting_scheme calc
_refine_ls_wR_factor_gt 0.1779
_refine_ls_wR_factor_ref 0.1986
_reflns_number_gt 8710
_reflns_number_total 16928
_reflns_threshold_expression >2sigma(I)
_cod_data_source_file b715339b.txt
_cod_data_source_block 05159s2
_cod_original_sg_symbol_H-M C2/c
_cod_original_formula_sum 'C101 H112 Cu1.50 N5 O25'
_cod_database_code 7102973

loop_
_symmetry_equiv_pos_as_xyz
'x, y, z'
'-x, y, -z+1/2'
'x+1/2, y+1/2, z'
'-x+1/2, y+1/2, -z+1/2'
'-x, -y, -z'
'x, -y, z-1/2'
'-x+1/2, -y+1/2, -z'
'x+1/2, -y+1/2, z-1/2'

loop_
_atom_site_label
_atom_site_type_symbol
_atom_site_fract_x
_atom_site_fract_y
_atom_site_fract_z
_atom_site_U_iso_or_equiv
_atom_site_adp_type
_atom_site_occupancy
_atom_site_symmetry_multiplicity
_atom_site_calc_flag
_atom_site_refinement_flags
_atom_site_disorder_assembly
_atom_site_disorder_group
Cu1 Cu 0.280921(11) 0.41607(4) -0.15969(3) 0.0514(2) Uani 1 1 d . . .
O1 O 0.21778(6) 0.51491(18) 0.04625(12) 0.0437(8) Uani 1 1 d . . .
C1 C 0.21986(8) 0.8223(3) 0.05181(18) 0.0353(10) Uani 1 1 d . . .
H1A H 0.2219 0.8664 0.0823 0.042 Uiso 1 1 calc R . .
H1B H 0.2364 0.8189 0.0384 0.042 Uiso 1 1 calc R . .
Cu2 Cu 0.0000 0.83513(5) 0.2500 0.0420(2) Uani 1 2 d S . .
O2 O 0.20080(5) 0.50617(18) 0.14439(12) 0.0424(7) Uani 1 1 d . . .
C2 C 0.21553(7) 0.7396(3) 0.08068(17) 0.0325(10) Uani 1 1 d . B .
O3 O 0.20737(7) 0.1912(2) 0.17950(15) 0.0558(9) Uani 1 1 d . . .
C3 C 0.21923(7) 0.6657(3) 0.05190(17) 0.0327(10) Uani 1 1 d . . .
H3 H 0.2249 0.6691 0.0158 0.039 Uiso 1 1 calc R B .
O4 O 0.16969(8) 0.1359(2) 0.14073(18) 0.0804(12) Uani 1 1 d . . .
C4 C 0.21505(7) 0.5892(3) 0.07302(18) 0.0336(10) Uani 1 1 d . B .
O5 O 0.09037(6) 0.4186(2) 0.17680(14) 0.0495(8) Uani 1 1 d . . .
C5 C 0.20664(7) 0.5841(3) 0.12649(18) 0.0346(10) Uani 1 1 d . B .
O6 O 0.06171(17) 0.5523(5) 0.1451(4) 0.053(2) Uani 0.70 1 d P A 1
C6 C 0.20394(7) 0.6560(3) 0.15629(18) 0.0355(10) Uani 1 1 d . . .
H6 H 0.1995 0.6521 0.1938 0.043 Uiso 1 1 calc R D .
O7 O 0.11257(7) 0.7225(2) 0.18949(18) 0.0731(11) Uani 1 1 d . . .
C7 C 0.20739(7) 0.7350(3) 0.13381(18) 0.0345(10) Uani 1 1 d . B .
O8 O 0.08959(6) 0.7969(2) 0.09484(15) 0.0612(10) Uani 1 1 d . D .
C8 C 0.21706(11) 0.5182(3) -0.0158(2) 0.0599(14) Uani 1 1 d . B 10
H8A H 0.2030 0.5550 -0.0352 0.090 Uiso 1 1 calc R B 10
H8B H 0.2141 0.4623 -0.0327 0.090 Uiso 1 1 calc R B 10
H8C H 0.2336 0.5395 -0.0221 0.090 Uiso 1 1 calc R B 10
O9 O 0.00962(6) 0.83665(19) 0.17263(13) 0.0442(8) Uani 1 1 d . C 1
C9 C 0.18504(8) 0.5050(3) 0.18746(19) 0.0420(11) Uani 1 1 d . D 11
H9A H 0.1722 0.5505 0.1794 0.050 Uiso 1 1 calc R D 11
H9B H 0.1960 0.5135 0.2275 0.050 Uiso 1 1 calc R D 11
O10 O -0.02751(6) 0.7918(2) 0.11614(14) 0.0581(9) Uani 1 1 d . C 2
C10 C 0.17134(8) 0.4228(3) 0.18483(18) 0.0372(10) Uani 1 1 d . . .
O11 O 0.00650(5) 0.72170(18) -0.13055(12) 0.0408(7) Uani 1 1 d . D .
C11 C 0.14548(8) 0.4208(3) 0.18818(18) 0.0384(10) Uani 1 1 d . D .
H11 H 0.1368 0.4717 0.1915 0.046 Uiso 1 1 calc R . .
O12 O 0.03305(18) 0.6979(6) -0.2118(4) 0.034(2) Uani 0.50 1 d PU D 2
C12 C 0.13202(8) 0.3474(3) 0.18687(18) 0.0399(11) Uani 1 1 d . . .
O13 O 0.14510(7) 0.9269(2) -0.14933(15) 0.0672(10) Uani 1 1 d . . .
C13 C 0.14420(9) 0.2741(3) 0.17820(18) 0.0422(11) Uani 1 1 d . D .
H13 H 0.1348 0.2234 0.1743 0.051 Uiso 1 1 calc R . .
O14 O 0.18795(6) 0.84279(18) -0.16399(13) 0.0483(8) Uani 1 1 d . F .
C14 C 0.17010(8) 0.2739(3) 0.17516(18) 0.0389(11) Uani 1 1 d . . .
O15 O 0.26259(6) 0.51803(18) -0.14740(14) 0.0473(8) Uani 1 1 d . F .
C15 C 0.18369(8) 0.3486(3) 0.18046(18) 0.0412(11) Uani 1 1 d . D .
H15 H 0.2017 0.3484 0.1811 0.049 Uiso 1 1 calc R . .
O16 O 0.23309(6) 0.42426(19) -0.18426(15) 0.0541(9) Uani 1 1 d . . .
C16 C 0.18282(11) 0.1947(3) 0.1649(2) 0.0470(12) Uani 1 1 d . D .
C17 C 0.10492(8) 0.3453(3) 0.1973(2) 0.0484(12) Uani 1 1 d . D .
H17A H 0.0957 0.2963 0.1769 0.058 Uiso 1 1 calc R . .
H17B H 0.1058 0.3387 0.2402 0.058 Uiso 1 1 calc R . .
O18 O 0.16448(5) 0.4037(2) -0.01803(13) 0.0519(9) Uani 1 1 d . . .
C18 C 0.07775(8) 0.4215(3) 0.11809(19) 0.0401(11) Uani 1 1 d . A .
C19 C 0.08101(8) 0.3657(3) 0.0750(2) 0.0425(11) Uani 1 1 d . . .
H19 H 0.0934 0.3224 0.0852 0.051 Uiso 1 1 calc R . .
C20 C 0.06641(7) 0.3711(3) 0.0160(2) 0.0369(10) Uani 1 1 d . . .
C21 C 0.04727(8) 0.4308(3) 0.0029(2) 0.0410(11) Uani 1 1 d . . .
C22 C 0.04552(8) 0.4896(3) 0.0463(2) 0.0473(12) Uani 1 1 d . A .
H22 H 0.0332 0.5330 0.0365 0.057 Uiso 1 1 calc R . .
C23 C 0.06071(9) 0.4877(3) 0.1022(2) 0.0482(12) Uani 1 1 d . . .
C24 C 0.05574(18) 0.6325(5) 0.1237(4) 0.070(2) Uani 0.70 1 d P A 1
H24A H 0.0611 0.6726 0.1559 0.105 Uiso 0.70 1 calc PR A 1
H24B H 0.0370 0.6371 0.1080 0.105 Uiso 0.70 1 calc PR A 1
H24C H 0.0649 0.6443 0.0921 0.105 Uiso 0.70 1 calc PR A 1
C25 C 0.02761(8) 0.4362(3) -0.0558(2) 0.0441(12) Uani 1 1 d . D .
H25A H 0.0282 0.3835 -0.0775 0.053 Uiso 1 1 calc R . .
H25B H 0.0101 0.4409 -0.0473 0.053 Uiso 1 1 calc R . .
C26 C 0.19905(8) 0.8088(3) 0.16650(18) 0.0389(11) Uani 1 1 d . . .
H26A H 0.2042 0.7997 0.2097 0.047 Uiso 1 1 calc R D .
H26B H 0.2076 0.8601 0.1568 0.047 Uiso 1 1 calc R . .
C27 C 0.16969(8) 0.8174(3) 0.14751(19) 0.0394(11) Uani 1 1 d . D .
C28 C 0.15490(9) 0.7708(3) 0.1788(2) 0.0429(11) Uani 1 1 d . . .
H28 H 0.1633 0.7418 0.2133 0.051 Uiso 1 1 calc R D .
C29 C 0.12848(9) 0.7658(3) 0.1609(2) 0.0523(13) Uani 1 1 d . D .
C30 C 0.11610(9) 0.8079(3) 0.1098(2) 0.0490(12) Uani 1 1 d . . .
C31 C 0.13059(8) 0.8560(3) 0.0797(2) 0.0461(12) Uani 1 1 d . D .
H31 H 0.1221 0.8857 0.0456 0.055 Uiso 1 1 calc R . .
C32 C 0.15763(8) 0.8620(3) 0.0983(2) 0.0403(11) Uani 1 1 d . . .
C33 C 0.12499(13) 0.6757(5) 0.2412(4) 0.123(3) Uani 1 1 d . E 1
H33A H 0.1354 0.6309 0.2294 0.184 Uiso 1 1 calc R E 1
H33B H 0.1118 0.6519 0.2601 0.184 Uiso 1 1 calc R E 1
H33C H 0.1363 0.7125 0.2692 0.184 Uiso 1 1 calc R E 1
C34 C 0.07591(9) 0.8335(4) 0.0416(2) 0.0584(14) Uani 1 1 d . . .
H34A H 0.0827 0.8126 0.0077 0.070 Uiso 1 1 calc R D .
H34B H 0.0780 0.8946 0.0435 0.070 Uiso 1 1 calc R . .
C35 C 0.04762(8) 0.8105(3) 0.0341(2) 0.0446(11) Uani 1 1 d . D .
C36 C 0.03374(8) 0.7806(3) -0.0194(2) 0.0461(12) Uani 1 1 d . . .
H36 H 0.0422 0.7731 -0.0511 0.055 Uiso 1 1 calc R D .
C37 C 0.00761(8) 0.7613(2) -0.02760(18) 0.0333(10) Uani 1 1 d . D .
C38 C -0.00464(8) 0.7717(2) 0.01919(18) 0.0335(10) Uani 1 1 d . . .
H38 H -0.0226 0.7596 0.0139 0.040 Uiso 1 1 calc R D .
C39 C 0.00925(8) 0.7999(2) 0.07406(18) 0.0334(10) Uani 1 1 d . C .
C40 C 0.03539(8) 0.8193(3) 0.08076(19) 0.0404(11) Uani 1 1 d . . .
H40 H 0.0449 0.8388 0.1178 0.048 Uiso 1 1 calc R D .
C41 C -0.00432(9) 0.8101(3) 0.12405(19) 0.0358(10) Uani 1 1 d . . .
C42 C -0.00842(8) 0.7360(3) -0.08759(17) 0.0398(11) Uani 1 1 d . . .
H42A H -0.0181 0.6847 -0.0829 0.048 Uiso 1 1 calc R D .
H42B H -0.0212 0.7802 -0.1021 0.048 Uiso 1 1 calc R . .
C43 C 0.01969(8) 0.6471(3) -0.12896(18) 0.0364(10) Uani 1 1 d . . .
C44 C 0.01828(8) 0.5816(3) -0.09248(19) 0.0391(11) Uani 1 1 d . D .
H44 H 0.0081 0.5869 -0.0636 0.047 Uiso 1 1 calc R . .
C45 C 0.03125(8) 0.5072(3) -0.09608(19) 0.0383(11) Uani 1 1 d . . .
C46 C 0.04674(7) 0.4999(3) -0.13739(18) 0.0371(11) Uani 1 1 d . D .
C47 C 0.04867(8) 0.5683(3) -0.17333(18) 0.0415(11) Uani 1 1 d . . .
H47 H 0.0594 0.5639 -0.2011 0.050 Uiso 1 1 calc R D .
C48 C 0.03577(8) 0.6411(3) -0.17023(19) 0.0422(11) Uani 1 1 d . D .
C49 C 0.0462(3) 0.6912(11) -0.2582(6) 0.063(5) Uani 0.50 1 d P D 2
H49A H 0.0647 0.6833 -0.2419 0.095 Uiso 0.50 1 calc PR D 2
H49B H 0.0436 0.7421 -0.2820 0.095 Uiso 0.50 1 calc PR D 2
H49C H 0.0394 0.6436 -0.2832 0.095 Uiso 0.50 1 calc PR D 2
C50 C 0.06030(8) 0.4200(3) -0.1469(2) 0.0449(11) Uani 1 1 d . . .
H50A H 0.0613 0.4166 -0.1889 0.054 Uiso 1 1 calc R D .
H50B H 0.0496 0.3726 -0.1387 0.054 Uiso 1 1 calc R . .
C51 C 0.17198(9) 0.9207(3) 0.0654(2) 0.0433(11) Uani 1 1 d . D .
H51A H 0.1890 0.9334 0.0917 0.052 Uiso 1 1 calc R . .
H51B H 0.1621 0.9734 0.0589 0.052 Uiso 1 1 calc R . .
C52 C 0.17690(8) 0.8921(3) 0.0059(2) 0.0403(11) Uani 1 1 d . . .
C53 C 0.15893(9) 0.9147(3) -0.0456(2) 0.0480(12) Uani 1 1 d . D .
H53 H 0.1437 0.9436 -0.0420 0.058 Uiso 1 1 calc R . .
C54 C 0.16258(9) 0.8966(3) -0.1007(2) 0.0477(12) Uani 1 1 d . D .
C55 C 0.18471(9) 0.8545(3) -0.10706(19) 0.0411(11) Uani 1 1 d . . .
C56 C 0.20198(8) 0.8296(2) -0.05656(18) 0.0346(10) Uani 1 1 d . D .
H56 H 0.2168 0.7986 -0.0606 0.042 Uiso 1 1 calc R . .
C57 C 0.19881(7) 0.8480(2) 0.00024(18) 0.0326(10) Uani 1 1 d . D .
C59 C 0.20837(9) 0.7906(3) -0.17291(19) 0.0436(11) Uani 1 1 d . . .
H59A H 0.2244 0.8061 -0.1442 0.052 Uiso 1 1 calc R F .
H59B H 0.2113 0.8007 -0.2131 0.052 Uiso 1 1 calc R . .
C60 C 0.20331(9) 0.6998(3) -0.16637(17) 0.0378(10) Uani 1 1 d . F .
C61 C 0.17867(9) 0.6702(3) -0.16361(18) 0.0405(11) Uani 1 1 d . . .
H61 H 0.1651 0.7086 -0.1631 0.049 Uiso 1 1 calc R F .
C62 C 0.17387(8) 0.5868(3) -0.16165(19) 0.0398(11) Uani 1 1 d . F .
C63 C 0.19350(8) 0.5307(3) -0.16284(19) 0.0420(11) Uani 1 1 d . . .
H63 H 0.1901 0.4728 -0.1624 0.050 Uiso 1 1 calc R F .
C64 C 0.21819(8) 0.5584(3) -0.16470(18) 0.0361(10) Uani 1 1 d . F .
C65 C 0.22288(8) 0.6433(2) -0.16579(17) 0.0347(10) Uani 1 1 d . . .
H65 H 0.2398 0.6626 -0.1662 0.042 Uiso 1 1 calc R F .
C66 C 0.23896(9) 0.4956(3) -0.16556(19) 0.0388(11) Uani 1 1 d . F .
O67 O 0.15269(6) 0.4984(2) -0.10811(14) 0.0565(9) Uani 1 1 d . F .
C67 C 0.14786(9) 0.5535(3) -0.1566(2) 0.0501(12) Uani 1 1 d . . .
H67A H 0.1364 0.5992 -0.1498 0.060 Uiso 1 1 calc R F .
H67B H 0.1395 0.5239 -0.1933 0.060 Uiso 1 1 calc R . .
C68 C 0.13246(8) 0.4534(3) -0.09552(19) 0.0430(11) Uani 1 1 d . . .
C69 C 0.10713(8) 0.4552(3) -0.12646(19) 0.0422(11) Uani 1 1 d . D .
H69 H 0.1028 0.4879 -0.1614 0.051 Uiso 1 1 calc R . .
C70 C 0.08747(8) 0.4111(3) -0.10860(19) 0.0378(10) Uani 1 1 d . D .
C71 C 0.09378(8) 0.3627(2) -0.0578(2) 0.0361(10) Uani 1 1 d . . .
C72 C 0.11975(8) 0.3591(3) -0.02733(19) 0.0358(10) Uani 1 1 d . D .
H72 H 0.1242 0.3251 0.0069 0.043 Uiso 1 1 calc R . .
C25S C 0.13904(8) 0.4029(3) -0.04512(19) 0.0396(11) Uani 1 1 d . D .
C74 C 0.17095(10) 0.3661(3) 0.0381(2) 0.0657(15) Uani 1 1 d . . .
H74A H 0.1593 0.3866 0.0626 0.098 Uiso 1 1 calc R . .
H74B H 0.1889 0.3798 0.0570 0.098 Uiso 1 1 calc R . .
H74C H 0.1691 0.3057 0.0337 0.098 Uiso 1 1 calc R . .
C75 C 0.07394(8) 0.3174(3) -0.0306(2) 0.0426(11) Uani 1 1 d . D .
H75A H 0.0584 0.3042 -0.0616 0.051 Uiso 1 1 calc R . .
H75B H 0.0814 0.2645 -0.0127 0.051 Uiso 1 1 calc R . .
O6A O 0.0541(4) 0.5258(13) 0.1419(11) 0.056(6) Uani 0.30 1 d PU A 2
O12A O 0.0388(2) 0.7206(6) -0.1980(4) 0.041(3) Uani 0.50 1 d PU D 1
C24A C 0.0721(4) 0.5944(14) 0.1570(9) 0.043(5) Uani 0.30 1 d P A 2
H24D H 0.0873 0.5761 0.1864 0.064 Uiso 0.30 1 calc PR A 2
H24E H 0.0636 0.6401 0.1734 0.064 Uiso 0.30 1 calc PR A 2
H24F H 0.0775 0.6136 0.1214 0.064 Uiso 0.30 1 calc PR A 2
C49A C 0.0569(3) 0.7197(11) -0.2349(7) 0.058(4) Uani 0.50 1 d P D 1
H49D H 0.0744 0.7105 -0.2108 0.087 Uiso 0.50 1 calc PR D 1
H49E H 0.0564 0.7730 -0.2555 0.087 Uiso 0.50 1 calc PR D 1
H49F H 0.0526 0.6749 -0.2640 0.087 Uiso 0.50 1 calc PR D 1
C58A C 0.13225(17) 0.8629(6) -0.1906(4) 0.149(4) Uani 1 1 d . F 2
H58A H 0.1442 0.8428 -0.2143 0.223 Uiso 1 1 calc R F 2
H58B H 0.1169 0.8866 -0.2167 0.223 Uiso 1 1 calc R F 2
H58C H 0.1271 0.8166 -0.1682 0.223 Uiso 1 1 calc R F 2
N7S N 0.28759(8) 0.4689(2) -0.23250(17) 0.0491(10) Uani 1 1 d . G -1
C8S C 0.31082(11) 0.5030(3) -0.2330(3) 0.0592(14) Uani 1 1 d . . .
H8S H 0.3242 0.4971 -0.1986 0.071 Uiso 1 1 calc R G .
C9S C 0.31631(15) 0.5457(4) -0.2797(3) 0.089(2) Uani 1 1 d . G .
H9S H 0.3331 0.5678 -0.2788 0.106 Uiso 1 1 calc R . .
C10S C 0.2969(2) 0.5545(5) -0.3266(4) 0.133(3) Uani 1 1 d . . .
H10S H 0.2998 0.5844 -0.3599 0.160 Uiso 1 1 calc R G .
C11S C 0.27237(17) 0.5210(6) -0.3283(3) 0.124(3) Uani 1 1 d . G .
H11S H 0.2587 0.5276 -0.3622 0.149 Uiso 1 1 calc R . .
C12S C 0.26865(12) 0.4790(4) -0.2801(2) 0.0692(16) Uani 1 1 d . . .
H12S H 0.2521 0.4562 -0.2804 0.083 Uiso 1 1 calc R G .
N13S N 0.27427(18) 0.3657(6) -0.0857(4) 0.044(3) Uiso 0.40 1 d PG G 1
C18S C 0.2734(2) 0.4171(6) -0.0380(5) 0.080(5) Uiso 0.40 1 d PG G 1
H18S H 0.2776 0.4743 -0.0395 0.097 Uiso 0.40 1 calc PR G 1
C17S C 0.2663(3) 0.3849(11) 0.0119(4) 0.201(13) Uiso 0.40 1 d PG G 1
H17S H 0.2657 0.4200 0.0445 0.241 Uiso 0.40 1 calc PR G 1
C16S C 0.2602(4) 0.3012(12) 0.0141(6) 0.184(11) Uiso 0.40 1 d PG G 1
H16S H 0.2553 0.2791 0.0482 0.221 Uiso 0.40 1 calc PR G 1
C15S C 0.2611(3) 0.2497(7) -0.0336(8) 0.175(10) Uiso 0.40 1 d PG G 1
H15S H 0.2568 0.1925 -0.0321 0.210 Uiso 0.40 1 calc PR G 1
C14S C 0.2681(2) 0.2820(6) -0.0835(5) 0.101(6) Uiso 0.40 1 d PG G 1
H14S H 0.2687 0.2468 -0.1161 0.121 Uiso 0.40 1 calc PR G 1
N19S N 0.28426(15) 0.3853(5) -0.0760(3) 0.086(3) Uiso 0.60 1 d PG G 2
C24S C 0.28298(15) 0.4444(4) -0.0331(3) 0.073(3) Uiso 0.60 1 d PG G 2
H24S H 0.2834 0.5019 -0.0422 0.087 Uiso 0.60 1 calc PR G 2
C23S C 0.28112(17) 0.4195(5) 0.0233(3) 0.114(4) Uiso 0.60 1 d PG G 2
H23S H 0.2802 0.4600 0.0527 0.136 Uiso 0.60 1 calc PR G 2
C22S C 0.28055(19) 0.3355(6) 0.0367(3) 0.121(4) Uiso 0.60 1 d PG G 2
H22S H 0.2793 0.3185 0.0752 0.145 Uiso 0.60 1 calc PR G 2
C21S C 0.28183(19) 0.2764(4) -0.0063(4) 0.134(5) Uiso 0.60 1 d PG G 2
H21S H 0.2814 0.2190 0.0029 0.161 Uiso 0.60 1 calc PR G 2
C20S C 0.28369(17) 0.3013(4) -0.0626(4) 0.112(4) Uiso 0.60 1 d PG G 2
H20S H 0.2846 0.2608 -0.0920 0.135 Uiso 0.60 1 calc PR G 2
N25S N 0.0000 0.9598(3) 0.2500 0.0426(13) Uani 0.50 2 d SP . 1
C26S C 0.0128(3) 0.9964(10) 0.2186(6) 0.056(4) Uani 0.35 1 d P H 1
H26S H 0.0222 0.9650 0.1955 0.067 Uiso 0.35 1 calc PR H 1
C27S C 0.0135(3) 1.0862(9) 0.2167(7) 0.065(4) Uani 0.35 1 d P H 1
H27S H 0.0233 1.1131 0.1924 0.078 Uiso 0.35 1 calc PR H 1
C28S C 0.0000 1.1330(5) 0.2500 0.069(2) Uani 0.50 2 d SP . 1
H28S H 0.0000 1.1920 0.2500 0.082 Uiso 0.50 2 calc SPR . 1
N29S N 0.0000 0.9598(3) 0.2500 0.0426(13) Uani 0.50 2 d SP . 2
C30S C 0.01273(17) 1.0059(5) 0.2961(4) 0.057(2) Uani 0.65 1 d P I 2
H30S H 0.0219 0.9777 0.3303 0.069 Uiso 0.65 1 calc PR I 2
C31S C 0.01314(18) 1.0947(5) 0.2961(4) 0.070(2) Uani 0.65 1 d P I 2
H31S H 0.0228 1.1248 0.3290 0.083 Uiso 0.65 1 calc PR I 2
C32S C 0.0000 1.1330(5) 0.2500 0.069(2) Uani 0.50 2 d SP . 2
H32S H 0.0000 1.1920 0.2500 0.082 Uiso 0.50 2 calc SPR . 2
N33S N 0.0000 0.7077(3) 0.2500 0.0399(13) Uani 1 2 d S . .
C34S C 0.01365(9) 0.6643(3) 0.2191(2) 0.0483(12) Uani 1 1 d . . .
H34S H 0.0238 0.6940 0.1967 0.058 Uiso 1 1 calc R C .
C35S C 0.01416(9) 0.5789(3) 0.2172(2) 0.0495(12) Uani 1 1 d . C .
H35S H 0.0241 0.5506 0.1937 0.059 Uiso 1 1 calc R . .
C36S C 0.0000 0.5361(4) 0.2500 0.0494(18) Uani 1 2 d S . .
H36S H 0.0000 0.4771 0.2500 0.059 Uiso 1 2 calc SR C .
O37S O 0.04803(8) 0.8404(2) 0.29331(18) 0.0791(11) Uani 1 1 d . J -1
H37S H 0.0417 0.8161 0.3189 0.095 Uiso 1 1 calc R J -1
C38S C 0.06842(13) 0.7928(4) 0.2810(3) 0.099(2) Uani 1 1 d . . .
H38A H 0.0661 0.7346 0.2912 0.148 Uiso 1 1 calc R J .
H39A H 0.0849 0.8134 0.3045 0.148 Uiso 1 1 calc R . .
H40A H 0.0685 0.7971 0.2389 0.148 Uiso 1 1 calc R . .

loop_
_atom_site_aniso_label
_atom_site_aniso_U_11
_atom_site_aniso_U_22
_atom_site_aniso_U_33
_atom_site_aniso_U_23
_atom_site_aniso_U_13
_atom_site_aniso_U_12
Cu1 0.0560(4) 0.0506(4) 0.0512(4) 0.0006(3) 0.0195(3) 0.0162(3)
O1 0.057(2) 0.0401(18) 0.0382(18) 0.0002(14) 0.0194(15) -0.0006(15)
C1 0.034(2) 0.041(3) 0.034(2) -0.003(2) 0.014(2) -0.0082(19)
Cu2 0.0520(5) 0.0429(5) 0.0331(4) 0.000 0.0138(4) 0.000
O2 0.0443(18) 0.0411(18) 0.0450(18) 0.0104(15) 0.0171(15) 0.0018(14)
C2 0.026(2) 0.039(3) 0.032(2) -0.003(2) 0.0048(18) -0.0085(18)
O3 0.057(2) 0.050(2) 0.065(2) 0.0028(17) 0.0223(19) 0.0181(17)
C3 0.027(2) 0.045(3) 0.025(2) 0.002(2) 0.0044(18) -0.0058(19)
O4 0.083(3) 0.060(3) 0.088(3) -0.018(2) -0.004(2) 0.017(2)
C4 0.029(2) 0.038(3) 0.033(2) -0.002(2) 0.0042(19) -0.0031(19)
O5 0.0409(18) 0.062(2) 0.047(2) 0.0044(17) 0.0137(15) 0.0059(16)
C5 0.028(2) 0.044(3) 0.030(2) 0.011(2) 0.0036(18) 0.0010(19)
O6 0.067(7) 0.035(5) 0.059(4) -0.008(4) 0.017(5) 0.005(4)
C6 0.031(2) 0.047(3) 0.030(2) -0.004(2) 0.0099(19) 0.000(2)
O7 0.054(2) 0.085(3) 0.089(3) 0.025(2) 0.036(2) -0.0026(19)
C7 0.026(2) 0.042(3) 0.034(2) -0.001(2) 0.0045(19) -0.0037(19)
O8 0.0287(18) 0.090(3) 0.068(2) 0.008(2) 0.0158(17) -0.0037(17)
C8 0.089(4) 0.054(3) 0.042(3) -0.003(2) 0.026(3) -0.004(3)
O9 0.0485(19) 0.052(2) 0.0350(17) -0.0067(15) 0.0154(15) -0.0112(15)
C9 0.046(3) 0.040(3) 0.044(3) 0.006(2) 0.018(2) -0.002(2)
O10 0.041(2) 0.088(3) 0.049(2) -0.0212(18) 0.0184(16) -0.0236(18)
C10 0.039(3) 0.039(3) 0.033(2) 0.009(2) 0.009(2) 0.008(2)
O11 0.0399(17) 0.052(2) 0.0328(16) 0.0041(14) 0.0126(14) 0.0131(15)
C11 0.044(3) 0.038(3) 0.036(2) 0.005(2) 0.014(2) 0.007(2)
O12 0.035(4) 0.036(4) 0.032(4) 0.001(3) 0.009(3) 0.000(3)
C12 0.043(3) 0.044(3) 0.035(2) 0.012(2) 0.014(2) 0.002(2)
O13 0.063(2) 0.088(3) 0.049(2) 0.012(2) 0.0094(19) 0.029(2)
C13 0.044(3) 0.044(3) 0.038(3) 0.003(2) 0.007(2) -0.007(2)
O14 0.067(2) 0.0427(19) 0.0374(18) 0.0066(15) 0.0163(16) 0.0146(16)
C14 0.046(3) 0.033(3) 0.037(3) 0.006(2) 0.008(2) 0.006(2)
O15 0.0355(18) 0.0480(19) 0.057(2) -0.0098(16) 0.0075(15) -0.0023(15)
C15 0.036(3) 0.054(3) 0.034(2) 0.009(2) 0.008(2) 0.004(2)
O16 0.0468(19) 0.0379(19) 0.082(2) -0.0139(18) 0.0243(18) -0.0067(15)
C16 0.060(4) 0.045(3) 0.035(3) 0.001(2) 0.007(2) 0.006(3)
C17 0.042(3) 0.058(3) 0.050(3) 0.011(2) 0.018(2) -0.003(2)
O18 0.0275(17) 0.078(2) 0.049(2) 0.0142(18) 0.0048(15) 0.0004(15)
C18 0.034(3) 0.052(3) 0.038(3) 0.004(2) 0.017(2) -0.001(2)
C19 0.031(2) 0.040(3) 0.058(3) 0.014(2) 0.015(2) 0.000(2)
C20 0.022(2) 0.036(3) 0.054(3) 0.004(2) 0.012(2) -0.0054(19)
C21 0.030(2) 0.047(3) 0.051(3) 0.008(2) 0.019(2) -0.006(2)
C22 0.035(3) 0.054(3) 0.060(3) 0.015(3) 0.025(2) 0.009(2)
C23 0.045(3) 0.058(3) 0.046(3) -0.001(3) 0.018(3) 0.009(2)
C24 0.081(6) 0.054(5) 0.077(6) -0.005(5) 0.024(5) -0.005(5)
C25 0.026(2) 0.050(3) 0.059(3) 0.002(2) 0.014(2) 0.003(2)
C26 0.040(3) 0.048(3) 0.030(2) -0.007(2) 0.011(2) -0.013(2)
C27 0.037(3) 0.043(3) 0.041(3) -0.012(2) 0.016(2) -0.004(2)
C28 0.043(3) 0.046(3) 0.044(3) -0.007(2) 0.018(2) 0.001(2)
C29 0.046(3) 0.057(3) 0.063(3) -0.004(3) 0.031(3) -0.004(2)
C30 0.033(3) 0.064(3) 0.054(3) -0.004(3) 0.017(2) -0.003(2)
C31 0.034(3) 0.065(3) 0.041(3) -0.004(2) 0.010(2) 0.005(2)
C32 0.035(3) 0.046(3) 0.045(3) -0.008(2) 0.020(2) 0.000(2)
C33 0.080(5) 0.146(7) 0.157(7) 0.097(6) 0.058(5) 0.013(4)
C34 0.041(3) 0.090(4) 0.049(3) 0.000(3) 0.019(2) -0.010(3)
C35 0.033(3) 0.055(3) 0.047(3) -0.004(2) 0.012(2) -0.008(2)
C36 0.040(3) 0.064(3) 0.041(3) 0.002(2) 0.024(2) 0.004(2)
C37 0.038(3) 0.031(2) 0.032(2) 0.0054(19) 0.011(2) 0.0071(19)
C38 0.028(2) 0.036(2) 0.039(3) 0.003(2) 0.011(2) 0.0023(18)
C39 0.040(3) 0.028(2) 0.035(2) 0.0004(19) 0.013(2) 0.0005(19)
C40 0.039(3) 0.044(3) 0.037(2) -0.005(2) 0.006(2) -0.006(2)
C41 0.047(3) 0.032(2) 0.033(3) 0.000(2) 0.020(2) 0.003(2)
C42 0.040(3) 0.050(3) 0.032(2) 0.000(2) 0.014(2) 0.010(2)
C43 0.029(2) 0.051(3) 0.029(2) -0.001(2) 0.0050(19) 0.004(2)
C44 0.033(2) 0.049(3) 0.037(3) 0.001(2) 0.013(2) 0.002(2)
C45 0.026(2) 0.048(3) 0.040(3) -0.003(2) 0.003(2) -0.002(2)
C46 0.019(2) 0.056(3) 0.034(2) -0.012(2) 0.0009(18) -0.0006(19)
C47 0.033(3) 0.061(3) 0.032(2) 0.002(2) 0.010(2) 0.008(2)
C48 0.037(3) 0.057(3) 0.035(3) 0.008(2) 0.014(2) 0.012(2)
C49 0.057(11) 0.101(14) 0.042(9) 0.030(8) 0.032(7) 0.035(8)
C50 0.031(2) 0.058(3) 0.042(3) -0.009(2) 0.002(2) 0.007(2)
C51 0.042(3) 0.039(3) 0.052(3) -0.001(2) 0.018(2) 0.006(2)
C52 0.042(3) 0.034(3) 0.047(3) 0.000(2) 0.015(2) -0.004(2)
C53 0.043(3) 0.051(3) 0.052(3) 0.008(2) 0.016(2) 0.014(2)
C54 0.045(3) 0.055(3) 0.043(3) 0.011(2) 0.011(2) 0.011(2)
C55 0.053(3) 0.035(3) 0.036(3) 0.005(2) 0.012(2) -0.003(2)
C56 0.037(2) 0.026(2) 0.040(3) 0.002(2) 0.008(2) -0.0007(19)
C57 0.030(2) 0.029(2) 0.040(3) -0.0022(19) 0.0093(19) -0.0064(18)
C59 0.058(3) 0.040(3) 0.034(3) 0.006(2) 0.014(2) 0.006(2)
C60 0.046(3) 0.042(3) 0.026(2) -0.001(2) 0.010(2) 0.003(2)
C61 0.047(3) 0.042(3) 0.033(2) -0.001(2) 0.012(2) 0.009(2)
C62 0.031(2) 0.051(3) 0.037(3) -0.004(2) 0.008(2) 0.003(2)
C63 0.048(3) 0.038(3) 0.041(3) -0.004(2) 0.011(2) -0.002(2)
C64 0.036(3) 0.040(3) 0.034(2) -0.005(2) 0.013(2) -0.002(2)
C65 0.044(3) 0.035(3) 0.027(2) -0.0061(19) 0.0114(19) -0.002(2)
C66 0.045(3) 0.036(3) 0.039(3) -0.004(2) 0.018(2) -0.006(2)
O67 0.0322(18) 0.090(3) 0.049(2) 0.0226(19) 0.0113(15) -0.0037(17)
C67 0.046(3) 0.061(3) 0.043(3) 0.007(3) 0.009(2) 0.008(2)
C68 0.030(3) 0.059(3) 0.042(3) 0.004(2) 0.013(2) 0.005(2)
C69 0.035(3) 0.059(3) 0.033(2) 0.004(2) 0.008(2) 0.008(2)
C70 0.033(2) 0.045(3) 0.037(3) -0.009(2) 0.009(2) 0.008(2)
C71 0.027(2) 0.031(2) 0.050(3) -0.011(2) 0.009(2) 0.0002(18)
C72 0.035(3) 0.035(3) 0.036(2) 0.000(2) 0.005(2) 0.0035(19)
C25S 0.025(2) 0.050(3) 0.045(3) 0.002(2) 0.010(2) 0.003(2)
C74 0.048(3) 0.072(4) 0.066(4) 0.023(3) -0.012(3) -0.007(3)
C75 0.036(3) 0.036(3) 0.054(3) -0.001(2) 0.006(2) -0.003(2)
O6A 0.056(7) 0.056(8) 0.058(7) -0.003(5) 0.017(5) -0.003(5)
O12A 0.043(4) 0.045(4) 0.041(4) 0.005(3) 0.019(3) 0.000(3)
C24A 0.044(12) 0.039(13) 0.051(13) 0.007(10) 0.023(10) 0.018(10)
C49A 0.054(10) 0.074(10) 0.052(10) 0.017(8) 0.024(7) 0.011(7)
C58A 0.125(7) 0.189(10) 0.107(6) -0.022(7) -0.031(6) 0.052(7)
N7S 0.058(3) 0.042(2) 0.049(3) -0.0073(19) 0.016(2) 0.003(2)
C8S 0.065(4) 0.047(3) 0.066(4) -0.015(3) 0.018(3) -0.011(3)
C9S 0.104(5) 0.093(5) 0.072(4) -0.006(4) 0.027(4) -0.033(4)
C10S 0.182(9) 0.129(7) 0.085(6) 0.038(5) 0.022(6) -0.068(7)
C11S 0.124(7) 0.163(8) 0.073(5) 0.042(5) -0.006(5) -0.036(6)
C12S 0.071(4) 0.083(4) 0.052(3) 0.006(3) 0.011(3) -0.005(3)
N25S 0.040(3) 0.046(3) 0.045(3) 0.000 0.016(3) 0.000
C26S 0.062(11) 0.079(12) 0.033(8) -0.005(8) 0.023(8) -0.005(8)
C27S 0.087(13) 0.036(9) 0.080(12) 0.004(8) 0.038(10) -0.009(8)
C28S 0.065(6) 0.053(5) 0.087(7) 0.000 0.013(5) 0.000
N29S 0.040(3) 0.046(3) 0.045(3) 0.000 0.016(3) 0.000
C30S 0.069(6) 0.051(5) 0.054(5) -0.011(4) 0.014(4) -0.002(4)
C31S 0.075(7) 0.052(6) 0.086(7) -0.029(5) 0.027(5) -0.006(5)
C32S 0.065(6) 0.053(5) 0.087(7) 0.000 0.013(5) 0.000
N33S 0.045(3) 0.043(3) 0.035(3) 0.000 0.017(3) 0.000
C34S 0.048(3) 0.056(3) 0.041(3) 0.002(2) 0.012(2) 0.007(2)
C35S 0.050(3) 0.049(3) 0.049(3) 0.002(3) 0.012(2) 0.009(2)
C36S 0.040(4) 0.043(4) 0.055(4) 0.000 -0.010(3) 0.000
O37S 0.082(3) 0.083(3) 0.080(3) 0.001(2) 0.033(2) 0.000(2)
C38S 0.083(5) 0.099(5) 0.128(6) -0.002(4) 0.052(4) 0.013(4)

loop_
_atom_type_symbol
_atom_type_description
_atom_type_scat_dispersion_real
_atom_type_scat_dispersion_imag
_atom_type_scat_source
C C 0.0033 0.0016 'International Tables Vol C Tables 4.2.6.8 and 6.1.1.4'
H H 0.0000 0.0000 'International Tables Vol C Tables 4.2.6.8 and 6.1.1.4'
N N 0.0061 0.0033 'International Tables Vol C Tables 4.2.6.8 and 6.1.1.4'
O O 0.0106 0.0060 'International Tables Vol C Tables 4.2.6.8 and 6.1.1.4'
Cu Cu 0.3201 1.2651 'International Tables Vol C Tables 4.2.6.8 and 6.1.1.4'

loop_
_geom_angle_atom_site_label_1
_geom_angle_atom_site_label_2
_geom_angle_atom_site_label_3
_geom_angle
_geom_angle_site_symmetry_1
_geom_angle_site_symmetry_3
_geom_angle_publ_flag
O3 Cu1 O15 169.24(14) 7 . ?
O3 Cu1 N19S 92.5(2) 7 . ?
O15 Cu1 N19S 90.5(2) . . ?
O3 Cu1 N7S 93.21(14) 7 . ?
O15 Cu1 N7S 87.10(14) . . ?
N19S Cu1 N7S 161.4(3) . . ?
O3 Cu1 N13S 88.0(3) 7 . ?
O15 Cu1 N13S 91.8(3) . . ?
N19S Cu1 N13S 17.8(3) . . ?
N7S Cu1 N13S 178.7(3) . . ?
O3 Cu1 C66 139.69(15) 7 . ?
O15 Cu1 C66 29.66(12) . . ?
N19S Cu1 C66 94.0(2) . . ?
N7S Cu1 C66 93.05(15) . . ?
N13S Cu1 C66 86.3(3) . . ?
C4 O1 C8 116.2(3) . . ?
C57 C1 C2 115.6(3) . . ?
C57 C1 H1A 108.4 . . ?
C2 C1 H1A 108.4 . . ?
C57 C1 H1B 108.4 . . ?
C2 C1 H1B 108.4 . . ?
H1A C1 H1B 107.5 . . ?
O9 Cu2 O9 178.58(18) . 2 ?
O9 Cu2 N25S 89.29(9) . . ?
O9 Cu2 N25S 89.29(9) 2 . ?
O9 Cu2 N33S 90.71(9) . . ?
O9 Cu2 N33S 90.71(9) 2 . ?
N25S Cu2 N33S 180.000(1) . . ?
C5 O2 C9 115.1(3) . . ?
C7 C2 C3 118.6(4) . . ?
C7 C2 C1 122.5(4) . . ?
C3 C2 C1 118.9(3) . . ?
C16 O3 Cu1 109.9(3) . 7 ?
C4 C3 C2 123.2(4) . . ?
C4 C3 H3 118.4 . . ?
C2 C3 H3 118.4 . . ?
C3 C4 O1 125.9(4) . . ?
C3 C4 C5 118.5(4) . . ?
O1 C4 C5 115.6(4) . . ?
C18 O5 C17 117.7(4) . . ?
C6 C5 O2 124.3(4) . . ?
C6 C5 C4 118.7(4) . . ?
O2 C5 C4 117.0(4) . . ?
C24 O6 C23 117.1(7) . . ?
C5 C6 C7 122.9(4) . . ?
C5 C6 H6 118.6 . . ?
C7 C6 H6 118.6 . . ?
C29 O7 C33 116.8(4) . . ?
C2 C7 C6 117.9(4) . . ?
C2 C7 C26 125.2(4) . . ?
C6 C7 C26 116.6(3) . . ?
C30 O8 C34 117.6(4) . . ?
O1 C8 H8A 109.5 . . ?
O1 C8 H8B 109.5 . . ?
O1 C8 H8C 109.5 . . ?
C41 O9 Cu2 125.8(3) . . ?
O2 C9 C10 109.4(3) . . ?
O2 C9 H9A 109.8 . . ?
C10 C9 H9A 109.8 . . ?
O2 C9 H9B 109.8 . . ?
C10 C9 H9B 109.8 . . ?
H9A C9 H9B 108.2 . . ?
C15 C10 C11 118.4(4) . . ?
C15 C10 C9 122.3(4) . . ?
C11 C10 C9 119.3(4) . . ?
C43 O11 C42 118.4(3) . . ?
C12 C11 C10 121.9(4) . . ?
C12 C11 H11 119.0 . . ?
C10 C11 H11 119.0 . . ?
C48 O12 C49 121.0(10) . . ?
C11 C12 C13 118.8(4) . . ?
C11 C12 C17 121.4(4) . . ?
C13 C12 C17 119.7(4) . . ?
C54 O13 C58A 114.6(5) . . ?
C12 C13 C14 120.4(4) . . ?
C12 C13 H13 119.8 . . ?
C14 C13 H13 119.8 . . ?
C55 O14 C59 118.5(3) . . ?
C13 C14 C15 119.3(4) . . ?
C13 C14 C16 119.8(4) . . ?
C15 C14 C16 120.9(4) . . ?
C66 O15 Cu1 101.2(3) . . ?
C10 C15 C14 120.8(4) . . ?
C10 C15 H15 119.6 . . ?
C14 C15 H15 119.6 . . ?
O4 C16 O3 121.8(5) . . ?
O4 C16 C14 120.2(5) . . ?
O3 C16 C14 117.9(4) . . ?
O5 C17 C12 112.9(4) . . ?
O5 C17 H17A 109.0 . . ?
C12 C17 H17A 109.0 . . ?
O5 C17 H17B 109.0 . . ?
C12 C17 H17B 109.0 . . ?
H17A C17 H17B 107.8 . . ?
C25S O18 C74 116.2(3) . . ?
O5 C18 C19 125.5(4) . . ?
O5 C18 C23 115.6(4) . . ?
C19 C18 C23 118.9(4) . . ?
C18 C19 C20 121.9(4) . . ?
C18 C19 H19 119.1 . . ?
C20 C19 H19 119.1 . . ?
C21 C20 C19 118.3(4) . . ?
C21 C20 C75 122.6(4) . . ?
C19 C20 C75 118.8(4) . . ?
C20 C21 C22 118.2(4) . . ?
C20 C21 C25 124.2(4) . . ?
C22 C21 C25 117.7(4) . . ?
C23 C22 C21 123.3(4) . . ?
C23 C22 H22 118.3 . . ?
C21 C22 H22 118.3 . . ?
O6A C23 C22 119.8(12) . . ?
O6A C23 C18 117.5(12) . . ?
C22 C23 C18 118.7(5) . . ?
C22 C23 O6 124.5(5) . . ?
C18 C23 O6 116.7(5) . . ?
C45 C25 C21 116.0(4) . . ?
C45 C25 H25A 108.3 . . ?
C21 C25 H25A 108.3 . . ?
C45 C25 H25B 108.3 . . ?
C21 C25 H25B 108.3 . . ?
H25A C25 H25B 107.4 . . ?
C27 C26 C7 108.3(3) . . ?
C27 C26 H26A 110.0 . . ?
C7 C26 H26A 110.0 . . ?
C27 C26 H26B 110.0 . . ?
C7 C26 H26B 110.0 . . ?
H26A C26 H26B 108.4 . . ?
C32 C27 C28 119.9(4) . . ?
C32 C27 C26 122.9(4) . . ?
C28 C27 C26 116.9(4) . . ?
C29 C28 C27 121.6(4) . . ?
C29 C28 H28 119.2 . . ?
C27 C28 H28 119.2 . . ?
C28 C29 O7 125.2(5) . . ?
C28 C29 C30 119.1(4) . . ?
O7 C29 C30 115.7(4) . . ?
C31 C30 O8 126.2(4) . . ?
C31 C30 C29 119.4(4) . . ?
O8 C30 C29 114.4(4) . . ?
C30 C31 C32 121.6(4) . . ?
C30 C31 H31 119.2 . . ?
C32 C31 H31 119.2 . . ?
C27 C32 C31 118.3(4) . . ?
C27 C32 C51 123.2(4) . . ?
C31 C32 C51 118.5(4) . . ?
O7 C33 H33A 109.5 . . ?
O7 C33 H33B 109.5 . . ?
O7 C33 H33C 109.5 . . ?
O8 C34 C35 107.7(4) . . ?
O8 C34 H34A 110.2 . . ?
C35 C34 H34A 110.2 . . ?
O8 C34 H34B 110.2 . . ?
C35 C34 H34B 110.2 . . ?
H34A C34 H34B 108.5 . . ?
C36 C35 C40 119.3(4) . . ?
C36 C35 C34 120.5(4) . . ?
C40 C35 C34 120.2(4) . . ?
C35 C36 C37 121.3(4) . . ?
C35 C36 H36 119.3 . . ?
C37 C36 H36 119.3 . . ?
C36 C37 C38 119.0(4) . . ?
C36 C37 C42 121.7(4) . . ?
C38 C37 C42 119.0(4) . . ?
C37 C38 C39 120.5(4) . . ?
C37 C38 H38 119.8 . . ?
C39 C38 H38 119.8 . . ?
C40 C39 C38 119.1(4) . . ?
C40 C39 C41 121.3(4) . . ?
C38 C39 C41 119.6(4) . . ?
C35 C40 C39 120.8(4) . . ?
C35 C40 H40 119.6 . . ?
C39 C40 H40 119.6 . . ?
O10 C41 O9 125.0(4) . . ?
O10 C41 C39 119.1(4) . . ?
O9 C41 C39 115.9(4) . . ?
O11 C42 C37 113.7(3) . . ?
O11 C42 H42A 108.8 . . ?
C37 C42 H42A 108.8 . . ?
O11 C42 H42B 108.8 . . ?
C37 C42 H42B 108.8 . . ?
H42A C42 H42B 107.7 . . ?
C44 C43 O11 126.3(4) . . ?
C44 C43 C48 119.2(4) . . ?
O11 C43 C48 114.4(4) . . ?
C43 C44 C45 122.3(4) . . ?
C43 C44 H44 118.9 . . ?
C45 C44 H44 118.9 . . ?
C44 C45 C46 119.0(4) . . ?
C44 C45 C25 118.8(4) . . ?
C46 C45 C25 122.1(4) . . ?
C45 C46 C47 118.2(4) . . ?
C45 C46 C50 122.7(4) . . ?
C47 C46 C50 119.0(4) . . ?
C48 C47 C46 122.9(4) . . ?
C48 C47 H47 118.6 . . ?
C46 C47 H47 118.6 . . ?
O12 C48 C47 122.4(6) . . ?
O12 C48 C43 117.6(6) . . ?
C47 C48 C43 118.3(4) . . ?
C47 C48 O12A 128.8(5) . . ?
C43 C48 O12A 112.3(5) . . ?
O12 C49 H49A 109.5 . . ?
O12 C49 H49B 109.5 . . ?
H49A C49 H49B 109.5 . . ?
O12 C49 H49C 109.5 . . ?
H49A C49 H49C 109.5 . . ?
H49B C49 H49C 109.5 . . ?
C46 C50 C70 114.4(3) . . ?
C46 C50 H50A 108.7 . . ?
C70 C50 H50A 108.7 . . ?
C46 C50 H50B 108.7 . . ?
C70 C50 H50B 108.7 . . ?
H50A C50 H50B 107.6 . . ?
C32 C51 C52 117.8(4) . . ?
C32 C51 H51A 107.8 . . ?
C52 C51 H51A 107.8 . . ?
C32 C51 H51B 107.8 . . ?
C52 C51 H51B 107.8 . . ?
H51A C51 H51B 107.2 . . ?
C57 C52 C53 118.5(4) . . ?
C57 C52 C51 123.2(4) . . ?
C53 C52 C51 118.2(4) . . ?
C54 C53 C52 122.3(4) . . ?
C54 C53 H53 118.9 . . ?
C52 C53 H53 118.9 . . ?
C53 C54 O13 118.8(4) . . ?
C53 C54 C55 119.9(4) . . ?
O13 C54 C55 121.0(4) . . ?
C56 C55 O14 125.1(4) . . ?
C56 C55 C54 118.0(4) . . ?
O14 C55 C54 116.8(4) . . ?
C55 C56 C57 123.1(4) . . ?
C55 C56 H56 118.4 . . ?
C57 C56 H56 118.4 . . ?
C52 C57 C56 118.1(4) . . ?
C52 C57 C1 123.6(4) . . ?
C56 C57 C1 118.2(4) . . ?
O14 C59 C60 113.8(4) . . ?
O14 C59 H59A 108.8 . . ?
C60 C59 H59A 108.8 . . ?
O14 C59 H59B 108.8 . . ?
C60 C59 H59B 108.8 . . ?
H59A C59 H59B 107.7 . . ?
C65 C60 C61 118.6(4) . . ?
C65 C60 C59 119.7(4) . . ?
C61 C60 C59 121.6(4) . . ?
C62 C61 C60 121.1(4) . . ?
C62 C61 H61 119.5 . . ?
C60 C61 H61 119.5 . . ?
C61 C62 C63 119.7(4) . . ?
C61 C62 C67 122.2(4) . . ?
C63 C62 C67 118.1(4) . . ?
C62 C63 C64 120.4(4) . . ?
C62 C63 H63 119.8 . . ?
C64 C63 H63 119.8 . . ?
C63 C64 C65 119.2(4) . . ?
C63 C64 C66 118.7(4) . . ?
C65 C64 C66 122.1(4) . . ?
C60 C65 C64 120.9(4) . . ?
C60 C65 H65 119.5 . . ?
C64 C65 H65 119.5 . . ?
O16 C66 O15 121.8(4) . . ?
O16 C66 C64 120.1(4) . . ?
O15 C66 C64 118.1(4) . . ?
O16 C66 Cu1 72.6(2) . . ?
O15 C66 Cu1 49.2(2) . . ?
C64 C66 Cu1 167.2(3) . . ?
C68 O67 C67 119.1(3) . . ?
O67 C67 C62 106.0(4) . . ?
O67 C67 H67A 110.5 . . ?
C62 C67 H67A 110.5 . . ?
O67 C67 H67B 110.5 . . ?
C62 C67 H67B 110.5 . . ?
H67A C67 H67B 108.7 . . ?
O67 C68 C69 126.4(4) . . ?
O67 C68 C25S 114.8(4) . . ?
C69 C68 C25S 118.9(4) . . ?
C68 C69 C70 122.6(4) . . ?
C68 C69 H69 118.7 . . ?
C70 C69 H69 118.7 . . ?
C71 C70 C69 118.7(4) . . ?
C71 C70 C50 124.6(4) . . ?
C69 C70 C50 116.7(4) . . ?
C70 C71 C72 118.5(4) . . ?
C70 C71 C75 124.0(4) . . ?
C72 C71 C75 117.3(4) . . ?
C25S C72 C71 122.5(4) . . ?
C25S C72 H72 118.8 . . ?
C71 C72 H72 118.8 . . ?
O18 C25S C72 126.3(4) . . ?
O18 C25S C68 114.9(4) . . ?
C72 C25S C68 118.8(4) . . ?
O18 C74 H74A 109.5 . . ?
O18 C74 H74B 109.5 . . ?
H74A C74 H74B 109.5 . . ?
O18 C74 H74C 109.5 . . ?
H74A C74 H74C 109.5 . . ?
H74B C74 H74C 109.5 . . ?
C20 C75 C71 109.6(3) . . ?
C20 C75 H75A 109.8 . . ?
C71 C75 H75A 109.8 . . ?
C20 C75 H75B 109.8 . . ?
C71 C75 H75B 109.8 . . ?
H75A C75 H75B 108.2 . . ?
C23 O6A C24A 106.5(19) . . ?
C49A O12A C48 114.3(10) . . ?
O6A C24A H24D 109.5 . . ?
O6A C24A H24E 109.5 . . ?
H24D C24A H24E 109.5 . . ?
O6A C24A H24F 109.5 . . ?
H24D C24A H24F 109.5 . . ?
H24E C24A H24F 109.5 . . ?
O13 C58A H58A 109.5 . . ?
O13 C58A H58B 109.5 . . ?
H58A C58A H58B 109.5 . . ?
O13 C58A H58C 109.5 . . ?
H58A C58A H58C 109.5 . . ?
H58B C58A H58C 109.5 . . ?
C12S N7S C8S 117.8(5) . . ?
C12S N7S Cu1 121.1(4) . . ?
C8S N7S Cu1 120.8(4) . . ?
N7S C8S C9S 124.3(6) . . ?
N7S C8S H8S 117.9 . . ?
C9S C8S H8S 117.9 . . ?
C10S C9S C8S 116.2(7) . . ?
C10S C9S H9S 121.9 . . ?
C8S C9S H9S 121.9 . . ?
C9S C10S C11S 121.9(7) . . ?
C9S C10S H10S 119.0 . . ?
C11S C10S H10S 119.0 . . ?
C12S C11S C10S 118.0(7) . . ?
C12S C11S H11S 121.0 . . ?
C10S C11S H11S 121.0 . . ?
N7S C12S C11S 121.8(6) . . ?
N7S C12S H12S 119.1 . . ?
C11S C12S H12S 119.1 . . ?
C18S N13S C14S 120.0 . . ?
C18S N13S Cu1 118.9(6) . . ?
C14S N13S Cu1 120.8(6) . . ?
N13S C18S C17S 120.0 . . ?
N13S C18S H18S 120.0 . . ?
C17S C18S H18S 120.0 . . ?
C16S C17S C18S 120.0 . . ?
C16S C17S H17S 120.0 . . ?
C18S C17S H17S 120.0 . . ?
C17S C16S C15S 120.0 . . ?
C17S C16S H16S 120.0 . . ?
C15S C16S H16S 120.0 . . ?
C16S C15S C14S 120.0 . . ?
C16S C15S H15S 120.0 . . ?
C14S C15S H15S 120.0 . . ?
C15S C14S N13S 120.0 . . ?
C15S C14S H14S 120.0 . . ?
N13S C14S H14S 120.0 . . ?
C24S N19S C20S 120.0 . . ?
C24S N19S Cu1 121.6(4) . . ?
C20S N19S Cu1 117.6(4) . . ?
C23S C24S N19S 120.0 . . ?
C23S C24S H24S 120.0 . . ?
N19S C24S H24S 120.0 . . ?
C24S C23S C22S 120.0 . . ?
C24S C23S H23S 120.0 . . ?
C22S C23S H23S 120.0 . . ?
C21S C22S C23S 120.0 . . ?
C21S C22S H22S 120.0 . . ?
C23S C22S H22S 120.0 . . ?
C20S C21S C22S 120.0 . . ?
C20S C21S H21S 120.0 . . ?
C22S C21S H21S 120.0 . . ?
C21S C20S N19S 120.0 . . ?
C21S C20S H20S 120.0 . . ?
N19S C20S H20S 120.0 . . ?
C26S N25S C26S 123.4(15) . 2 ?
C26S N25S Cu2 118.3(8) . . ?
C26S N25S Cu2 118.3(8) 2 . ?
N25S C26S C27S 120.8(13) . . ?
N25S C26S H26S 119.6 . . ?
C27S C26S H26S 119.6 . . ?
C28S C27S C26S 120.5(13) . . ?
C28S C27S H27S 119.7 . . ?
C26S C27S H27S 119.7 . . ?
C27S C28S C27S 113.9(13) 2 . ?
C27S C28S H28S 123.1 2 . ?
C27S C28S H28S 123.1 . . ?
C31S C30S H30S 118.2 . . ?
C30S C31S H31S 121.0 . . ?
C34S N33S C34S 116.2(6) 2 . ?
C34S N33S Cu2 121.9(3) 2 . ?
C34S N33S Cu2 121.9(3) . . ?
N33S C34S C35S 124.2(5) . . ?
N33S C34S H34S 117.9 . . ?
C35S C34S H34S 117.9 . . ?
C36S C35S C34S 118.0(5) . . ?
C36S C35S H35S 121.0 . . ?
C34S C35S H35S 121.0 . . ?
C35S C36S C35S 119.4(7) 2 . ?
C35S C36S H36S 120.3 2 . ?
C35S C36S H36S 120.3 . . ?
C38S O37S H37S 109.5 . . ?
H38A C38S H39A 109.5 . . ?
H38A C38S H40A 109.5 . . ?
H39A C38S H40A 109.5 . . ?

loop_
_geom_bond_atom_site_label_1
_geom_bond_atom_site_label_2
_geom_bond_distance
_geom_bond_site_symmetry_2
_geom_bond_publ_flag
Cu1 O3 1.924(3) 7 ?
Cu1 O15 1.958(3) . ?
Cu1 N19S 1.971(6) . ?
Cu1 N7S 1.988(4) . ?
Cu1 N13S 1.996(8) . ?
Cu1 C66 2.539(4) . ?
O1 C4 1.370(5) . ?
O1 C8 1.432(5) . ?
C1 C57 1.502(6) . ?
C1 C2 1.530(6) . ?
C1 H1A 0.9900 . ?
C1 H1B 0.9900 . ?
Cu2 O9 1.967(3) . ?
Cu2 O9 1.967(3) 2 ?
Cu2 N25S 2.007(5) . ?
Cu2 N33S 2.052(5) . ?
O2 C5 1.377(5) . ?
O2 C9 1.433(5) . ?
C2 C7 1.392(5) . ?
C2 C3 1.398(5) . ?
O3 C16 1.270(5) . ?
O3 Cu1 1.924(3) 7 ?
C3 C4 1.361(5) . ?
C3 H3 0.9500 . ?
O4 C16 1.235(6) . ?
C4 C5 1.407(5) . ?
O5 C18 1.379(5) . ?
O5 C17 1.433(5) . ?
C5 C6 1.372(6) . ?
O6 C24 1.395(11) . ?
O6 C23 1.431(9) . ?
C6 C7 1.401(6) . ?
C6 H6 0.9500 . ?
O7 C29 1.371(5) . ?
O7 C33 1.447(7) . ?
C7 C26 1.525(6) . ?
O8 C30 1.380(5) . ?
O8 C34 1.415(6) . ?
C8 H8A 0.9800 . ?
C8 H8B 0.9800 . ?
C8 H8C 0.9800 . ?
O9 C41 1.277(5) . ?
C9 C10 1.504(6) . ?
C9 H9A 0.9900 . ?
C9 H9B 0.9900 . ?
O10 C41 1.235(5) . ?
C10 C15 1.375(6) . ?
C10 C11 1.386(6) . ?
O11 C43 1.385(5) . ?
O11 C42 1.417(4) . ?
C11 C12 1.377(6) . ?
C11 H11 0.9500 . ?
O12 C48 1.312(10) . ?
O12 C49 1.406(17) . ?
C12 C13 1.380(6) . ?
C12 C17 1.504(6) . ?
O13 C54 1.381(5) . ?
O13 C58A 1.467(9) . ?
C13 C14 1.386(6) . ?
C13 H13 0.9500 . ?
O14 C55 1.380(5) . ?
O14 C59 1.418(5) . ?
C14 C15 1.393(6) . ?
C14 C16 1.485(6) . ?
O15 C66 1.281(5) . ?
C15 H15 0.9500 . ?
O16 C66 1.243(5) . ?
C17 H17A 0.9900 . ?
C17 H17B 0.9900 . ?
O18 C25S 1.355(5) . ?
O18 C74 1.406(5) . ?
C18 C19 1.382(6) . ?
C18 C23 1.392(6) . ?
C19 C20 1.419(6) . ?
C19 H19 0.9500 . ?
C20 C21 1.380(6) . ?
C20 C75 1.503(6) . ?
C21 C22 1.400(6) . ?
C21 C25 1.523(6) . ?
C22 C23 1.367(6) . ?
C22 H22 0.9500 . ?
C23 O6A 1.22(2) . ?
C24 H24A 0.9800 . ?
C24 H24B 0.9800 . ?
C24 H24C 0.9800 . ?
C25 C45 1.515(6) . ?
C25 H25A 0.9900 . ?
C25 H25B 0.9900 . ?
C26 C27 1.525(6) . ?
C26 H26A 0.9900 . ?
C26 H26B 0.9900 . ?
C27 C32 1.381(6) . ?
C27 C28 1.394(6) . ?
C28 C29 1.370(6) . ?
C28 H28 0.9500 . ?
C29 C30 1.397(7) . ?
C30 C31 1.379(6) . ?
C31 C32 1.404(6) . ?
C31 H31 0.9500 . ?
C32 C51 1.517(6) . ?
C33 H33A 0.9800 . ?
C33 H33B 0.9800 . ?
C33 H33C 0.9800 . ?
C34 C35 1.513(6) . ?
C34 H34A 0.9900 . ?
C34 H34B 0.9900 . ?
C35 C36 1.381(6) . ?
C35 C40 1.383(6) . ?
C36 C37 1.388(6) . ?
C36 H36 0.9500 . ?
C37 C38 1.388(5) . ?
C37 C42 1.518(6) . ?
C38 C39 1.398(6) . ?
C38 H38 0.9500 . ?
C39 C40 1.392(6) . ?
C39 C41 1.498(5) . ?
C40 H40 0.9500 . ?
C42 H42A 0.9900 . ?
C42 H42B 0.9900 . ?
C43 C44 1.364(6) . ?
C43 C48 1.414(6) . ?
C44 C45 1.391(6) . ?
C44 H44 0.9500 . ?
C45 C46 1.393(6) . ?
C46 C47 1.397(6) . ?
C46 C50 1.513(6) . ?
C47 C48 1.367(6) . ?
C47 H47 0.9500 . ?
C48 O12A 1.457(11) . ?
C49 H49A 0.9800 . ?
C49 H49B 0.9800 . ?
C49 H49C 0.9800 . ?
C50 C70 1.522(6) . ?
C50 H50A 0.9900 . ?
C50 H50B 0.9900 . ?
C51 C52 1.530(6) . ?
C51 H51A 0.9900 . ?
C51 H51B 0.9900 . ?
C52 C57 1.389(6) . ?
C52 C53 1.402(6) . ?
C53 C54 1.363(6) . ?
C53 H53 0.9500 . ?
C54 C55 1.388(6) . ?
C55 C56 1.378(6) . ?
C56 C57 1.394(6) . ?
C56 H56 0.9500 . ?
C59 C60 1.500(6) . ?
C59 H59A 0.9900 . ?
C59 H59B 0.9900 . ?
C60 C65 1.375(6) . ?
C60 C61 1.402(6) . ?
C61 C62 1.369(6) . ?
C61 H61 0.9500 . ?
C62 C63 1.381(6) . ?
C62 C67 1.504(6) . ?
C63 C64 1.389(6) . ?
C63 H63 0.9500 . ?
C64 C65 1.391(6) . ?
C64 C66 1.497(6) . ?
C65 H65 0.9500 . ?
O67 C68 1.374(5) . ?
O67 C67 1.411(5) . ?
C67 H67A 0.9900 . ?
C67 H67B 0.9900 . ?
C68 C69 1.375(6) . ?
C68 C25S 1.404(6) . ?
C69 C70 1.394(6) . ?
C69 H69 0.9500 . ?
C70 C71 1.390(6) . ?
C71 C72 1.402(6) . ?
C71 C75 1.523(6) . ?
C72 C25S 1.375(6) . ?
C72 H72 0.9500 . ?
C74 H74A 0.9800 . ?
C74 H74B 0.9800 . ?
C74 H74C 0.9800 . ?
C75 H75A 0.9900 . ?
C75 H75B 0.9900 . ?
O6A C24A 1.45(2) . ?
O12A C49A 1.418(18) . ?
C24A H24D 0.9800 . ?
C24A H24E 0.9800 . ?
C24A H24F 0.9800 . ?
C49A H49D 0.9800 . ?
C49A H49E 0.9800 . ?
C49A H49F 0.9800 . ?
C58A H58A 0.9800 . ?
C58A H58B 0.9800 . ?
C58A H58C 0.9800 . ?
N7S C12S 1.328(6) . ?
N7S C8S 1.348(6) . ?
C8S C9S 1.366(8) . ?
C8S H8S 0.9500 . ?
C9S C10S 1.328(10) . ?
C9S H9S 0.9500 . ?
C10S C11S 1.398(11) . ?
C10S H10S 0.9500 . ?
C11S C12S 1.356(8) . ?
C11S H11S 0.9500 . ?
C12S H12S 0.9500 . ?
N13S C18S 1.3900 . ?
N13S C14S 1.3900 . ?
C18S C17S 1.3900 . ?
C18S H18S 0.9500 . ?
C17S C16S 1.3900 . ?
C17S H17S 0.9500 . ?
C16S C15S 1.3900 . ?
C16S H16S 0.9500 . ?
C15S C14S 1.3900 . ?
C15S H15S 0.9500 . ?
C14S H14S 0.9500 . ?
N19S C24S 1.3900 . ?
N19S C20S 1.3900 . ?
C24S C23S 1.3900 . ?
C24S H24S 0.9500 . ?
C23S C22S 1.3900 . ?
C23S H23S 0.9500 . ?
C22S C21S 1.3900 . ?
C22S H22S 0.9500 . ?
C21S C20S 1.3900 . ?
C21S H21S 0.9500 . ?
C20S H20S 0.9500 . ?
N25S C26S 1.244(14) . ?
N25S C26S 1.244(14) 2 ?
C26S C27S 1.45(2) . ?
C26S H26S 0.9500 . ?
C27S C28S 1.382(16) . ?
C27S H27S 0.9500 . ?
C28S C27S 1.382(16) 2 ?
C28S H28S 0.9500 . ?
C30S C31S 1.431(11) . ?
C30S H30S 0.9500 . ?
C31S H31S 0.9500 . ?
N33S C34S 1.322(5) 2 ?
N33S C34S 1.322(5) . ?
C34S C35S 1.376(6) . ?
C34S H34S 0.9500 . ?
C35S C36S 1.364(6) . ?
C35S H35S 0.9500 . ?
C36S C35S 1.364(6) 2 ?
C36S H36S 0.9500 . ?
O37S C38S 1.401(6) . ?
O37S H37S 0.8400 . ?
C38S H38A 0.9800 . ?
C38S H39A 0.9800 . ?
C38S H40A 0.9800 . ?
